data_1558675
loop_
_publ_author_name
'Aitchison, Catherine M.'
'Sachs, Michael'
'Little, Marc'
'Wilbraham, Liam'
'Brownbill, Nick J.'
'Kane, Chris'
'Blanc, Fr\'ed\'eric'
'Zwijnenburg, Martijn'
'Durrant, James'
'Sprick, Reiner Sebastian'
'Cooper, Andrew'

_publ_section_title
;
 Structure-activity relationships in well-defined conjugated oligomer
 photocatalysts for hydrogen production from water
;
_journal_name_full 'Chemical Science'
_journal_paper_doi 10.1039/D0SC02675A
_journal_year 2020
_chemical_formula_moiety 'C12 H8 O2 S'
_chemical_formula_sum 'C12 H8 O2 S'
_chemical_formula_weight 216.24
_space_group_crystal_system monoclinic
_space_group_IT_number 15
_space_group_name_Hall '-C 2yc'
_space_group_name_H-M_alt 'C 1 2/c 1'
_atom_sites_solution_hydrogens geom
_atom_sites_solution_primary direct
_audit_creation_date 2017-05-15
_audit_creation_method
;
Olex2 1.2
(compiled 2017.03.02 svn.r3394 for OlexSys, GUI svn.r5324)
;
_audit_update_record
;
2020-04-28 deposited with the CCDC.	2020-07-28 downloaded from the CCDC.
;
_cell_angle_alpha 90
_cell_angle_beta 91.650(2)
_cell_angle_gamma 90
_cell_formula_units_Z 4
_cell_length_a 10.1221(8)
_cell_length_b 13.8377(11)
_cell_length_c 7.1345(5)
_cell_measurement_reflns_used 3384
_cell_measurement_temperature 298
_cell_measurement_theta_max 28.861
_cell_measurement_theta_min 2.494
_cell_volume 998.89(13)
_computing_cell_refinement 'SAINT v8.34A (Bruker, 2013)'
_computing_data_collection
;
CrystalClear-SM Expert 2.0 r7 (Rigaku, 2011)
;
_computing_data_reduction 'SAINT v8.34A (Bruker, 2013)'
_computing_molecular_graphics 'Olex2 (Dolomanov et al., 2009)'
_computing_publication_material 'Olex2 (Dolomanov et al., 2009)'
_computing_structure_refinement 'ShelXL (Sheldrick, 2015)'
_computing_structure_solution 'SIR2004 (Burla et al., 2007)'
_diffrn_ambient_temperature 298.0
_diffrn_detector CCD
_diffrn_detector_area_resol_mean 28.5714
_diffrn_detector_type 'Rigaku Saturn724+'
_diffrn_measured_fraction_theta_full 0.998
_diffrn_measured_fraction_theta_max 0.998
_diffrn_measurement_device 'AFC12 (Right): Kappa 3 circle'
_diffrn_measurement_device_type 'Rigaku Saturn724+ (2x2 bin mode)'
_diffrn_measurement_method 'profile data from \w-scans'
_diffrn_measurement_specimen_support 'Mitegen 50um'
_diffrn_radiation_collimation 0.3
_diffrn_radiation_monochromator Confocal
_diffrn_radiation_probe x-ray
_diffrn_radiation_type MoK\a
_diffrn_radiation_wavelength 0.71073
_diffrn_reflns_av_R_equivalents 0.0374
_diffrn_reflns_av_unetI/netI 0.0345
_diffrn_reflns_Laue_measured_fraction_full 0.998
_diffrn_reflns_Laue_measured_fraction_max 0.998
_diffrn_reflns_limit_h_max 13
_diffrn_reflns_limit_h_min -13
_diffrn_reflns_limit_k_max 18
_diffrn_reflns_limit_k_min -18
_diffrn_reflns_limit_l_max 9
_diffrn_reflns_limit_l_min -6
_diffrn_reflns_number 6680
_diffrn_reflns_point_group_measured_fraction_full 0.998
_diffrn_reflns_point_group_measured_fraction_max 0.998
_diffrn_reflns_theta_full 25.242
_diffrn_reflns_theta_max 29.152
_diffrn_reflns_theta_min 2.494
_diffrn_source 'Rotating Anode'
_diffrn_source_current 24.0
_diffrn_source_power 1.2
_diffrn_source_target Mo
_diffrn_source_type 'Rotating Anode'
_diffrn_source_voltage 50.0
_diffrn_standards_number 0
_exptl_absorpt_coefficient_mu 0.296
_exptl_absorpt_correction_T_max 0.7458
_exptl_absorpt_correction_T_min 0.4788
_exptl_absorpt_correction_type multi-scan
_exptl_absorpt_process_details
'SADABS-2014/5 (Bruker,2014/5) was used for absorption correction. wR2(int) was 0.0815 before and 0.0590 after correction. The Ratio of minimum to maximum transmission is 0.6420. The \l/2 correction factor is Not present.'
_exptl_crystal_colour colourless
_exptl_crystal_colour_primary colourless
_exptl_crystal_density_diffrn 1.438
_exptl_crystal_description needle
_exptl_crystal_F_000 448
_exptl_crystal_size_max 0.122
_exptl_crystal_size_mid 0.062
_exptl_crystal_size_min 0.04
_refine_diff_density_max 0.316
_refine_diff_density_min -0.332
_refine_diff_density_rms 0.045
_refine_ls_extinction_method none
_refine_ls_goodness_of_fit_ref 1.088
_refine_ls_hydrogen_treatment constr
_refine_ls_matrix_type full
_refine_ls_number_parameters 69
_refine_ls_number_reflns 1349
_refine_ls_number_restraints 0
_refine_ls_restrained_S_all 1.088
_refine_ls_R_factor_all 0.0518
_refine_ls_R_factor_gt 0.0454
_refine_ls_shift/su_max 0.000
_refine_ls_shift/su_mean 0.000
_refine_ls_structure_factor_coef Fsqd
_refine_ls_weighting_details 'w=1/[\s^2^(Fo^2^)+(0.0744P)^2^+0.3392P] where P=(Fo^2^+2Fc^2^)/3'
_refine_ls_weighting_scheme calc
_refine_ls_wR_factor_gt 0.1333
_refine_ls_wR_factor_ref 0.1401
_reflns_Friedel_coverage 0.000
_reflns_number_gt 1139
_reflns_number_total 1349
_reflns_threshold_expression 'I > 2\s(I)'
_cod_data_source_file d0sc02675a3.cif
_cod_data_source_block S1_298K_publ
_cod_database_code 1558675
_shelx_shelxl_version_number 2014/7
_shelx_space_group_comment
;
The symmetry employed for this shelxl refinement is uniquely defined
by the following loop, which should always be used as a source of
symmetry information in preference to the above space-group names.
They are only intended as comments.
;
_olex2_refinement_description
;
1. Fixed Uiso
 At 1.2 times of:
  All C(H) groups
2.a Aromatic/amide H refined with riding coordinates:
 C2(H2), C3(H3), C4(H4), C5(H5)
;
_olex2_submission_special_instructions 'No special instructions were received'

loop_
_space_group_symop_operation_xyz
'x, y, z'
'-x, y, -z+1/2'
'x+1/2, y+1/2, z'
'-x+1/2, y+1/2, -z+1/2'
'-x, -y, -z'
'x, -y, z-1/2'
'-x+1/2, -y+1/2, -z'
'x+1/2, -y+1/2, z-1/2'

loop_
_atom_site_label
_atom_site_type_symbol
_atom_site_fract_x
_atom_site_fract_y
_atom_site_fract_z
_atom_site_U_iso_or_equiv
_atom_site_adp_type
_atom_site_occupancy
_atom_site_site_symmetry_order
_atom_site_calc_flag
_atom_site_refinement_flags_posn
_atom_site_refinement_flags_adp
_atom_site_refinement_flags_occupancy
_atom_site_disorder_assembly
_atom_site_disorder_group
S1 S 0.5000 0.29604(4) 0.7500 0.0571(2) Uani 1 2 d S T P . .
O1 O 0.52165(16) 0.24176(10) 0.5815(2) 0.0853(5) Uani 1 1 d . . . . .
C1 C 0.62392(15) 0.38258(11) 0.7898(2) 0.0500(4) Uani 1 1 d . . . . .
C2 C 0.75581(18) 0.36386(17) 0.8338(3) 0.0647(5) Uani 1 1 d . . . . .
H2 H 0.7880 0.3010 0.8415 0.078 Uiso 1 1 calc R . . . .
C3 C 0.8373(2) 0.4425(2) 0.8655(3) 0.0796(7) Uani 1 1 d . . . . .
H3 H 0.9262 0.4329 0.8967 0.096 Uiso 1 1 calc R . . . .
C4 C 0.7886(2) 0.5346(2) 0.8514(3) 0.0819(8) Uani 1 1 d . . . . .
H4 H 0.8455 0.5864 0.8729 0.098 Uiso 1 1 calc R . . . .
C5 C 0.6564(2) 0.55268(15) 0.8057(2) 0.0700(6) Uani 1 1 d . . . . .
H5 H 0.6254 0.6158 0.7966 0.084 Uiso 1 1 calc R . . . .
C6 C 0.57138(16) 0.47535(11) 0.7741(2) 0.0498(4) Uani 1 1 d . . . . .

loop_
_atom_site_aniso_label
_atom_site_aniso_U_11
_atom_site_aniso_U_22
_atom_site_aniso_U_33
_atom_site_aniso_U_23
_atom_site_aniso_U_13
_atom_site_aniso_U_12
S1 0.0547(4) 0.0382(3) 0.0777(5) 0.000 -0.0131(3) 0.000
O1 0.0812(10) 0.0600(8) 0.1134(12) -0.0363(8) -0.0183(8) 0.0138(7)
C1 0.0515(8) 0.0497(8) 0.0483(8) 0.0017(6) -0.0047(6) -0.0052(6)
C2 0.0535(9) 0.0799(12) 0.0603(10) 0.0082(9) -0.0072(7) -0.0030(8)
C3 0.0605(11) 0.117(2) 0.0607(11) 0.0077(12) -0.0071(8) -0.0295(12)
C4 0.0918(15) 0.0992(17) 0.0547(10) 0.0003(10) 0.0012(9) -0.0551(14)
C5 0.1060(16) 0.0546(9) 0.0498(9) -0.0016(7) 0.0092(9) -0.0287(10)
C6 0.0676(10) 0.0431(7) 0.0386(7) -0.0005(6) 0.0035(6) -0.0080(6)

loop_
_atom_type_symbol
_atom_type_description
_atom_type_scat_dispersion_real
_atom_type_scat_dispersion_imag
_atom_type_scat_source
C C 0.0033 0.0016 'International Tables Vol C Tables 4.2.6.8 and 6.1.1.4'
H H 0.0000 0.0000 'International Tables Vol C Tables 4.2.6.8 and 6.1.1.4'
O O 0.0106 0.0060 'International Tables Vol C Tables 4.2.6.8 and 6.1.1.4'
S S 0.1246 0.1234 'International Tables Vol C Tables 4.2.6.8 and 6.1.1.4'

loop_
_geom_angle_atom_site_label_1
_geom_angle_atom_site_label_2
_geom_angle_atom_site_label_3
_geom_angle
_geom_angle_site_symmetry_1
_geom_angle_site_symmetry_3
_geom_angle_publ_flag
O1 S1 O1 117.11(14) 2_656 . ?
O1 S1 C1 111.51(9) . . ?
O1 S1 C1 111.51(9) 2_656 2_656 ?
O1 S1 C1 110.29(8) 2_656 . ?
O1 S1 C1 110.29(8) . 2_656 ?
C1 S1 C1 93.73(11) . 2_656 ?
C2 C1 S1 126.10(14) . . ?
C2 C1 C6 123.59(16) . . ?
C6 C1 S1 110.31(12) . . ?
C1 C2 H2 121.4 . . ?
C3 C2 C1 117.2(2) . . ?
C3 C2 H2 121.4 . . ?
C2 C3 H3 119.7 . . ?
C4 C3 C2 120.6(2) . . ?
C4 C3 H3 119.7 . . ?
C3 C4 H4 119.1 . . ?
C3 C4 C5 121.80(18) . . ?
C5 C4 H4 119.1 . . ?
C4 C5 H5 120.4 . . ?
C6 C5 C4 119.2(2) . . ?
C6 C5 H5 120.4 . . ?
C1 C6 C6 112.82(9) . 2_656 ?
C5 C6 C1 117.65(17) . . ?
C5 C6 C6 129.53(13) . 2_656 ?

loop_
_geom_bond_atom_site_label_1
_geom_bond_atom_site_label_2
_geom_bond_distance
_geom_bond_site_symmetry_2
_geom_bond_publ_flag
S1 O1 1.4397(15) 2_656 ?
S1 O1 1.4397(15) . ?
S1 C1 1.7515(15) 2_656 ?
S1 C1 1.7515(15) . ?
C1 C2 1.387(2) . ?
C1 C6 1.393(2) . ?
C2 H2 0.9300 . ?
C2 C3 1.381(3) . ?
C3 H3 0.9300 . ?
C3 C4 1.368(4) . ?
C4 H4 0.9300 . ?
C4 C5 1.391(4) . ?
C5 H5 0.9300 . ?
C5 C6 1.388(2) . ?
C6 C6 1.476(3) 2_656 ?
